data_1509255
loop_
_publ_author_name
'Christos D. Papadopoulos'
'Antonios G. Hatzidimitriou'
'Miguel Quir\'os'
'Michael P. Sigalas'
'Maria Lalia-Kantouri'

_publ_section_title
;
 Synthesis, Characterization, Thermal and Theoretical Studies of
 Cobalt(II) Addition Compounds with 2-Hydroxy-phenones and \a-Diimines.
 Crystal and Molecular Structures of [Co(2-hydroxy-benzophenone)2(bipy)]
 -2-hydoxy-benzophenoneH (3) and [Co(2-hydroxy-benzophenone)2(phen)] (8)
;
_journal_name_full Polyhedron
_journal_page_first 486
_journal_page_last 496
_journal_paper_doi 10.1016/j.poly.2010.11.010
_journal_volume 30
_journal_year 2011
_chemical_formula_moiety 'C36 H26 Co N2 O4, C13 H10 O2'
_chemical_formula_sum 'C49 H36 Co N2 O6'
_chemical_formula_weight 807.73
_chemical_name_systematic
; 
 ? 
;
_space_group_IT_number 14
_symmetry_cell_setting monoclinic
_symmetry_space_group_name_Hall '-P 2ybc'
_symmetry_space_group_name_H-M 'P 1 21/c 1'
_atom_sites_solution_hydrogens mixed
_atom_sites_solution_primary heavy
_atom_sites_solution_secondary difmap
_audit_creation_method SHELXL-97
_cell_angle_alpha 90.00
_cell_angle_beta 111.229(4)
_cell_angle_gamma 90.00
_cell_formula_units_Z 4
_cell_length_a 9.5296(15)
_cell_length_b 22.753(4)
_cell_length_c 20.084(3)
_cell_measurement_reflns_used 4577
_cell_measurement_temperature 298(2)
_cell_measurement_theta_max 23.7
_cell_measurement_theta_min 2.3
_cell_volume 4059.2(11)
_computing_cell_refinement 'Bruker SMART'
_computing_data_collection 'Bruker SMART (Bruker, 1999)'
_computing_data_reduction 'Bruker SAINT (Bruker, 1999)'
_computing_molecular_graphics 'Xtal_GX (Hall & du Boulay, 1997)'
_computing_publication_material SHELXL-97
_computing_structure_refinement 'SHELXL-97 (Sheldrick, 1997a)'
_computing_structure_solution 'SHELXS-97 (Sheldrick, 1997b)'
_diffrn_ambient_temperature 298(2)
_diffrn_detector_area_resol_mean 8.26
_diffrn_measured_fraction_theta_full 0.991
_diffrn_measured_fraction_theta_max 0.911
_diffrn_measurement_device_type 'Bruker SMART APEX CCD system'
_diffrn_measurement_method '\f and \w scans'
_diffrn_radiation_monochromator graphite
_diffrn_radiation_source 'fine-focus sealed tube'
_diffrn_radiation_type MoK\a
_diffrn_radiation_wavelength 0.71073
_diffrn_reflns_av_R_equivalents 0.0466
_diffrn_reflns_av_sigmaI/netI 0.0616
_diffrn_reflns_limit_h_max 12
_diffrn_reflns_limit_h_min -12
_diffrn_reflns_limit_k_max 29
_diffrn_reflns_limit_k_min -25
_diffrn_reflns_limit_l_max 26
_diffrn_reflns_limit_l_min -22
_diffrn_reflns_number 24627
_diffrn_reflns_theta_full 26.80
_diffrn_reflns_theta_max 28.16
_diffrn_reflns_theta_min 1.41
_diffrn_standards_decay_% 1.2
_diffrn_standards_number 296
_exptl_absorpt_coefficient_mu 0.476
_exptl_absorpt_correction_T_max 0.936
_exptl_absorpt_correction_T_min 0.592
_exptl_absorpt_correction_type multi-scan
_exptl_absorpt_process_details 'Bruker SADABS (Bruker, 1999)'
_exptl_crystal_colour red
_exptl_crystal_density_diffrn 1.322
_exptl_crystal_density_method 'not measured'
_exptl_crystal_description prismatic
_exptl_crystal_F_000 1676
_exptl_crystal_size_max 0.64
_exptl_crystal_size_mid 0.21
_exptl_crystal_size_min 0.14
_refine_diff_density_max 0.460
_refine_diff_density_min -0.263
_refine_diff_density_rms 0.054
_refine_ls_extinction_method none
_refine_ls_goodness_of_fit_ref 1.061
_refine_ls_hydrogen_treatment mixed
_refine_ls_matrix_type full
_refine_ls_number_parameters 526
_refine_ls_number_reflns 9080
_refine_ls_number_restraints 1
_refine_ls_restrained_S_all 1.061
_refine_ls_R_factor_all 0.0993
_refine_ls_R_factor_gt 0.0632
_refine_ls_shift/su_max 0.001
_refine_ls_shift/su_mean 0.000
_refine_ls_structure_factor_coef Fsqd
_refine_ls_weighting_details 'calc w=1/[\s^2^(Fo^2^)+(0.0550P)^2^+1.5000P] where P=(Fo^2^+2Fc^2^)/3'
_refine_ls_weighting_scheme calc
_refine_ls_wR_factor_gt 0.1297
_refine_ls_wR_factor_ref 0.1434
_reflns_number_gt 6247
_reflns_number_total 9080
_reflns_threshold_expression I>2\s(I)
_cod_data_source_file argon.cif
_cod_data_source_block argon
_cod_original_cell_volume 4059.3(11)
_cod_original_sg_symbol_H-M 'P 21/c'
_cod_database_code 1509255
_cod_database_fobs_code 1509255

loop_
_symmetry_equiv_pos_as_xyz
'x, y, z'
'-x, y+1/2, -z+1/2'
'-x, -y, -z'
'x, -y-1/2, z-1/2'

loop_
_atom_site_label
_atom_site_type_symbol
_atom_site_fract_x
_atom_site_fract_y
_atom_site_fract_z
_atom_site_U_iso_or_equiv
_atom_site_adp_type
_atom_site_occupancy
_atom_site_symmetry_multiplicity
_atom_site_calc_flag
_atom_site_refinement_flags
Co Co 0.49184(4) 0.496859(16) 0.310499(19) 0.03631(12) Uani 1 1 d .
C1A C 0.4102(3) 0.42432(12) 0.17922(14) 0.0351(6) Uani 1 1 d .
O1A O 0.4152(2) 0.42607(8) 0.24495(10) 0.0410(5) Uani 1 1 d .
C2A C 0.5197(3) 0.45200(12) 0.15564(14) 0.0341(6) Uani 1 1 d .
C3A C 0.5002(3) 0.44873(14) 0.08267(15) 0.0476(8) Uani 1 1 d .
H3A H 0.5694 0.4675 0.0671 0.057 Uiso 1 1 d R
C4A C 0.3834(4) 0.41903(16) 0.03397(17) 0.0592(9) Uani 1 1 d .
H4A H 0.3732 0.4175 -0.0138 0.071 Uiso 1 1 d R
C5A C 0.2798(4) 0.39094(16) 0.05742(16) 0.0573(9) Uani 1 1 d .
H5A H 0.2006 0.3701 0.0248 0.069 Uiso 1 1 d R
C6A C 0.2922(3) 0.39337(13) 0.12716(16) 0.0454(7) Uani 1 1 d .
H6A H 0.2209 0.3742 0.1410 0.055 Uiso 1 1 d R
C7A C 0.6481(3) 0.48411(12) 0.20486(15) 0.0375(6) Uani 1 1 d .
O7A O 0.6654(2) 0.49564(9) 0.26770(10) 0.0457(5) Uani 1 1 d .
C1F C 0.7674(3) 0.50695(14) 0.17881(14) 0.0423(7) Uani 1 1 d .
C2F C 0.7927(4) 0.56662(16) 0.18120(17) 0.0556(9) Uani 1 1 d .
H2F H 0.7379 0.5915 0.1994 0.067 Uiso 1 1 d R
C3F C 0.9000(4) 0.58986(19) 0.1566(2) 0.0728(12) Uani 1 1 d .
H3F H 0.9160 0.6302 0.1576 0.087 Uiso 1 1 d R
C4F C 0.9813(4) 0.5534(2) 0.1307(2) 0.0805(14) Uani 1 1 d .
H4F H 1.0518 0.5692 0.1136 0.097 Uiso 1 1 d R
C5F C 0.9606(4) 0.4940(2) 0.1294(2) 0.0792(13) Uani 1 1 d .
H5F H 1.0187 0.4694 0.1127 0.095 Uiso 1 1 d R
C6F C 0.8527(3) 0.47017(18) 0.15356(18) 0.0597(9) Uani 1 1 d .
H6F H 0.8379 0.4297 0.1525 0.072 Uiso 1 1 d R
C1B C 0.6096(3) 0.61855(13) 0.34559(15) 0.0439(7) Uani 1 1 d .
O1B O 0.5834(2) 0.56819(9) 0.36909(10) 0.0492(5) Uani 1 1 d .
C2B C 0.5365(3) 0.64024(12) 0.27469(15) 0.0391(7) Uani 1 1 d .
C3B C 0.5796(4) 0.69537(14) 0.25657(17) 0.0515(8) Uani 1 1 d .
H3B H 0.5341 0.7088 0.2099 0.062 Uiso 1 1 d R
C4B C 0.6858(4) 0.72992(15) 0.30471(19) 0.0649(10) Uani 1 1 d .
H4B H 0.7131 0.7659 0.2910 0.078 Uiso 1 1 d R
C5B C 0.7521(5) 0.71002(17) 0.3744(2) 0.0775(12) Uani 1 1 d .
H5B H 0.8216 0.7338 0.4082 0.093 Uiso 1 1 d R
C6B C 0.7172(4) 0.65638(15) 0.39441(18) 0.0668(11) Uani 1 1 d .
H6B H 0.7651 0.6441 0.4414 0.080 Uiso 1 1 d R
C7B C 0.4185(3) 0.60706(13) 0.22115(14) 0.0380(6) Uani 1 1 d .
O7B O 0.3828(2) 0.55544(8) 0.22881(10) 0.0444(5) Uani 1 1 d .
C1G C 0.3296(3) 0.63385(13) 0.14988(15) 0.0384(6) Uani 1 1 d .
C2G C 0.2445(4) 0.68462(14) 0.14321(19) 0.0544(8) Uani 1 1 d .
H2G H 0.2473 0.7053 0.1836 0.065 Uiso 1 1 d R
C3G C 0.1549(4) 0.70440(17) 0.0755(2) 0.0680(10) Uani 1 1 d .
H3G H 0.0966 0.7380 0.0711 0.082 Uiso 1 1 d R
C4G C 0.1511(4) 0.67564(19) 0.0159(2) 0.0705(11) Uani 1 1 d .
H4G H 0.0919 0.6896 -0.0290 0.085 Uiso 1 1 d R
C5G C 0.2360(4) 0.62548(18) 0.02218(18) 0.0705(11) Uani 1 1 d .
H5G H 0.2343 0.6056 -0.0185 0.085 Uiso 1 1 d R
C6G C 0.3239(4) 0.60462(15) 0.08903(16) 0.0547(8) Uani 1 1 d .
H6G H 0.3795 0.5704 0.0928 0.066 Uiso 1 1 d R
N1P N 0.3186(3) 0.48955(10) 0.35282(12) 0.0373(5) Uani 1 1 d .
C2P C 0.1796(3) 0.51166(15) 0.32365(16) 0.0520(8) Uani 1 1 d .
H2P H 0.1536 0.5312 0.2802 0.062 Uiso 1 1 d R
C3P C 0.0732(4) 0.50686(17) 0.35506(19) 0.0619(10) Uani 1 1 d .
H3P H -0.0232 0.5220 0.3327 0.074 Uiso 1 1 d R
C4P C 0.1130(4) 0.47921(16) 0.42031(18) 0.0563(9) Uani 1 1 d .
H4P H 0.0437 0.4756 0.4429 0.068 Uiso 1 1 d R
C5P C 0.2563(3) 0.45679(13) 0.45181(16) 0.0452(7) Uani 1 1 d .
H5P H 0.2852 0.4385 0.4961 0.054 Uiso 1 1 d R
C5AP C 0.3568(3) 0.46199(11) 0.41659(14) 0.0353(6) Uani 1 1 d .
C6AP C 0.5107(3) 0.43695(11) 0.44420(14) 0.0334(6) Uani 1 1 d .
C6P C 0.5692(4) 0.40740(13) 0.50913(15) 0.0447(7) Uani 1 1 d .
H6P H 0.5136 0.4039 0.5386 0.054 Uiso 1 1 d R
C7P C 0.7113(4) 0.38343(14) 0.52897(17) 0.0562(9) Uani 1 1 d .
H7P H 0.7523 0.3634 0.5721 0.067 Uiso 1 1 d R
C8P C 0.7924(4) 0.38908(15) 0.48501(18) 0.0566(9) Uani 1 1 d .
H8P H 0.8876 0.3725 0.4974 0.068 Uiso 1 1 d R
C9P C 0.7289(3) 0.42007(13) 0.42186(16) 0.0474(7) Uani 1 1 d .
H9P H 0.7836 0.4243 0.3921 0.057 Uiso 1 1 d R
N10P N 0.5914(2) 0.44427(10) 0.40177(11) 0.0364(5) Uani 1 1 d .
C1C C 0.2818(3) 0.32661(13) 0.33700(16) 0.0422(7) Uani 1 1 d .
O1C O 0.2191(2) 0.36370(10) 0.28150(12) 0.0529(6) Uani 1 1 d D
H1C H 0.282(3) 0.3812(13) 0.2670(17) 0.064 Uiso 1 1 d D
C2C C 0.1884(3) 0.30432(13) 0.37068(16) 0.0448(7) Uani 1 1 d .
C3C C 0.2472(4) 0.26691(17) 0.42835(19) 0.0660(10) Uani 1 1 d .
H3C H 0.1854 0.2533 0.4518 0.079 Uiso 1 1 d R
C4C C 0.3955(5) 0.24954(18) 0.4517(2) 0.0769(12) Uani 1 1 d .
H4C H 0.4333 0.2234 0.4896 0.092 Uiso 1 1 d R
C5C C 0.4870(4) 0.27134(17) 0.4180(2) 0.0653(10) Uani 1 1 d .
H5C H 0.5875 0.2600 0.4337 0.078 Uiso 1 1 d R
C6C C 0.4326(4) 0.30971(14) 0.36158(19) 0.0531(8) Uani 1 1 d .
H6C H 0.4965 0.3243 0.3398 0.064 Uiso 1 1 d R
C7C C 0.0252(4) 0.32003(14) 0.34709(19) 0.0518(8) Uani 1 1 d .
O7C O -0.0234(3) 0.34387(13) 0.38851(15) 0.0821(8) Uani 1 1 d .
C1H C -0.0768(3) 0.30183(13) 0.27499(18) 0.0499(8) Uani 1 1 d .
C2H C -0.2248(4) 0.32206(16) 0.2473(2) 0.0719(11) Uani 1 1 d .
H2H H -0.2576 0.3497 0.2725 0.086 Uiso 1 1 d R
C3H C -0.3234(5) 0.3015(2) 0.1827(3) 0.0952(15) Uani 1 1 d .
H3H H -0.4222 0.3151 0.1648 0.114 Uiso 1 1 d R
C4H C -0.2763(6) 0.2614(2) 0.1454(3) 0.1120(18) Uani 1 1 d .
H4H H -0.3435 0.2472 0.1021 0.134 Uiso 1 1 d R
C5H C -0.1307(5) 0.2414(2) 0.1709(3) 0.1064(17) Uani 1 1 d .
H5H H -0.0988 0.2145 0.1445 0.128 Uiso 1 1 d R
C6H C -0.0314(4) 0.26170(17) 0.2358(2) 0.0696(11) Uani 1 1 d .
H6H H 0.0672 0.2479 0.2531 0.084 Uiso 1 1 d R

loop_
_atom_site_aniso_label
_atom_site_aniso_U_11
_atom_site_aniso_U_22
_atom_site_aniso_U_33
_atom_site_aniso_U_23
_atom_site_aniso_U_13
_atom_site_aniso_U_12
Co 0.0433(2) 0.0410(2) 0.0279(2) -0.00191(16) 0.01678(16) -0.01078(18)
C1A 0.0339(15) 0.0385(15) 0.0336(15) -0.0033(12) 0.0132(12) 0.0002(12)
O1A 0.0482(12) 0.0464(11) 0.0332(10) -0.0042(9) 0.0203(9) -0.0131(9)
C2A 0.0314(14) 0.0424(16) 0.0299(14) 0.0002(12) 0.0126(12) -0.0026(12)
C3A 0.0469(18) 0.067(2) 0.0316(16) -0.0032(14) 0.0176(14) -0.0082(15)
C4A 0.054(2) 0.090(3) 0.0325(17) -0.0076(17) 0.0139(15) -0.0122(19)
C5A 0.0474(19) 0.080(2) 0.0366(18) -0.0133(16) 0.0050(15) -0.0182(17)
C6A 0.0390(16) 0.0536(19) 0.0438(18) -0.0055(14) 0.0150(14) -0.0104(14)
C7A 0.0348(15) 0.0451(16) 0.0334(15) 0.0034(12) 0.0133(12) -0.0021(12)
O7A 0.0445(11) 0.0650(14) 0.0308(10) -0.0071(10) 0.0176(9) -0.0158(10)
C1F 0.0343(15) 0.063(2) 0.0287(14) -0.0021(13) 0.0098(12) -0.0093(14)
C2F 0.0495(19) 0.067(2) 0.051(2) 0.0042(17) 0.0196(16) -0.0116(16)
C3F 0.062(2) 0.088(3) 0.067(3) 0.010(2) 0.021(2) -0.032(2)
C4F 0.048(2) 0.142(4) 0.055(2) 0.003(3) 0.0225(19) -0.036(3)
C5F 0.049(2) 0.135(4) 0.066(3) -0.016(3) 0.0357(19) -0.006(2)
C6F 0.0462(19) 0.083(3) 0.055(2) -0.0104(19) 0.0254(17) -0.0081(18)
C1B 0.0572(19) 0.0452(17) 0.0339(16) -0.0034(13) 0.0219(14) -0.0158(14)
O1B 0.0728(15) 0.0486(13) 0.0274(10) 0.0005(9) 0.0197(10) -0.0178(11)
C2B 0.0457(16) 0.0414(16) 0.0338(15) -0.0005(12) 0.0189(13) -0.0090(13)
C3B 0.058(2) 0.0501(19) 0.0436(18) 0.0074(15) 0.0156(16) -0.0125(16)
C4B 0.075(2) 0.054(2) 0.062(2) 0.0055(17) 0.021(2) -0.0266(18)
C5B 0.101(3) 0.068(2) 0.053(2) -0.0067(19) 0.017(2) -0.047(2)
C6B 0.089(3) 0.066(2) 0.0353(18) -0.0025(16) 0.0107(18) -0.037(2)
C7B 0.0436(16) 0.0423(17) 0.0353(15) 0.0018(12) 0.0231(13) -0.0005(13)
O7B 0.0522(12) 0.0437(12) 0.0357(11) -0.0003(9) 0.0142(9) -0.0121(10)
C1G 0.0340(15) 0.0445(16) 0.0393(16) 0.0008(13) 0.0165(13) -0.0034(12)
C2G 0.0512(19) 0.058(2) 0.058(2) -0.0026(16) 0.0245(17) 0.0083(16)
C3G 0.0421(19) 0.071(2) 0.085(3) 0.017(2) 0.017(2) 0.0178(17)
C4G 0.050(2) 0.087(3) 0.060(2) 0.022(2) 0.0028(19) 0.007(2)
C5G 0.077(3) 0.087(3) 0.039(2) -0.0001(18) 0.0112(19) 0.010(2)
C6G 0.062(2) 0.062(2) 0.0387(18) 0.0021(15) 0.0166(16) 0.0172(17)
N1P 0.0413(13) 0.0427(14) 0.0293(12) -0.0025(10) 0.0143(10) -0.0053(10)
C2P 0.0453(18) 0.069(2) 0.0353(16) 0.0020(15) 0.0074(14) 0.0007(16)
C3P 0.0354(17) 0.090(3) 0.055(2) -0.0104(19) 0.0093(15) -0.0036(17)
C4P 0.0450(19) 0.078(2) 0.053(2) -0.0128(18) 0.0265(17) -0.0155(17)
C5P 0.0488(18) 0.0518(19) 0.0416(17) 0.0001(14) 0.0242(15) -0.0155(14)
C5AP 0.0438(16) 0.0348(15) 0.0293(14) -0.0078(12) 0.0157(12) -0.0130(12)
C6AP 0.0429(16) 0.0310(14) 0.0286(14) -0.0054(11) 0.0157(12) -0.0081(11)
C6P 0.0595(19) 0.0446(17) 0.0333(16) 0.0002(13) 0.0208(14) -0.0050(15)
C7P 0.070(2) 0.051(2) 0.0406(18) 0.0078(15) 0.0119(17) 0.0086(17)
C8P 0.050(2) 0.059(2) 0.053(2) -0.0021(17) 0.0096(17) 0.0073(16)
C9P 0.0451(18) 0.0546(19) 0.0445(18) -0.0050(15) 0.0185(15) -0.0024(15)
N10P 0.0383(13) 0.0421(13) 0.0289(12) -0.0063(10) 0.0122(10) -0.0065(10)
C1C 0.0478(18) 0.0373(16) 0.0461(18) -0.0128(13) 0.0226(15) -0.0096(13)
O1C 0.0517(13) 0.0523(14) 0.0622(15) 0.0032(11) 0.0295(12) -0.0108(11)
C2C 0.0517(18) 0.0454(17) 0.0407(17) -0.0056(14) 0.0207(15) -0.0087(14)
C3C 0.068(2) 0.081(3) 0.051(2) 0.0049(19) 0.0229(19) -0.011(2)
C4C 0.076(3) 0.077(3) 0.062(3) 0.009(2) 0.005(2) -0.002(2)
C5C 0.048(2) 0.065(2) 0.070(3) -0.021(2) 0.0053(19) 0.0025(18)
C6C 0.0456(18) 0.0517(19) 0.068(2) -0.0271(17) 0.0270(17) -0.0118(15)
C7C 0.055(2) 0.0475(18) 0.065(2) 0.0003(16) 0.0360(18) -0.0062(15)
O7C 0.0732(17) 0.105(2) 0.086(2) -0.0221(16) 0.0498(16) 0.0010(15)
C1H 0.0424(18) 0.0435(18) 0.066(2) 0.0017(16) 0.0223(16) -0.0065(14)
C2H 0.049(2) 0.059(2) 0.102(3) 0.007(2) 0.020(2) 0.0028(17)
C3H 0.052(2) 0.083(3) 0.123(4) 0.008(3) -0.001(3) 0.012(2)
C4H 0.078(3) 0.110(4) 0.107(4) -0.017(3) -0.015(3) 0.000(3)
C5H 0.069(3) 0.123(4) 0.103(4) -0.049(3) 0.002(3) 0.001(3)
C6H 0.042(2) 0.075(3) 0.081(3) -0.019(2) 0.0098(19) -0.0028(18)

loop_
_atom_type_symbol
_atom_type_description
_atom_type_scat_dispersion_real
_atom_type_scat_dispersion_imag
_atom_type_scat_source
C C 0.0033 0.0016 'International Tables Vol C Tables 4.2.6.8 and 6.1.1.4'
H H 0.0000 0.0000 'International Tables Vol C Tables 4.2.6.8 and 6.1.1.4'
N N 0.0061 0.0033 'International Tables Vol C Tables 4.2.6.8 and 6.1.1.4'
O O 0.0106 0.0060 'International Tables Vol C Tables 4.2.6.8 and 6.1.1.4'
Co Co 0.3494 0.9721 'International Tables Vol C Tables 4.2.6.8 and 6.1.1.4'

loop_
_geom_angle_atom_site_label_1
_geom_angle_atom_site_label_2
_geom_angle_atom_site_label_3
_geom_angle
O1B Co O1A 173.45(8)
O1B Co O7B 86.05(8)
O1A Co O7B 92.13(8)
O1B Co N10P 89.20(8)
O1A Co N10P 93.22(8)
O7B Co N10P 172.46(8)
O1B Co N1P 93.71(8)
O1A Co N1P 92.76(8)
O7B Co N1P 97.33(8)
N10P Co N1P 77.12(9)
O1B Co O7A 90.62(8)
O1A Co O7A 82.97(7)
O7B Co O7A 85.92(8)
N10P Co O7A 100.00(8)
N1P Co O7A 174.75(8)
O1A C1A C6A 119.4(2)
O1A C1A C2A 123.7(2)
C6A C1A C2A 116.9(2)
C1A O1A Co 123.42(16)
C3A C2A C1A 118.7(2)
C3A C2A C7A 119.5(2)
C1A C2A C7A 121.7(2)
C4A C3A C2A 122.5(3)
C4A C3A H3A 118.7
C2A C3A H3A 118.9
C3A C4A C5A 118.6(3)
C3A C4A H4A 120.8
C5A C4A H4A 120.7
C6A C5A C4A 121.3(3)
C6A C5A H5A 119.3
C4A C5A H5A 119.3
C5A C6A C1A 122.0(3)
C5A C6A H6A 119.1
C1A C6A H6A 119.0
O7A C7A C2A 124.4(2)
O7A C7A C1F 116.2(2)
C2A C7A C1F 119.4(2)
C7A O7A Co 125.34(18)
C2F C1F C6F 119.4(3)
C2F C1F C7A 118.2(3)
C6F C1F C7A 122.4(3)
C1F C2F C3F 120.3(4)
C1F C2F H2F 119.9
C3F C2F H2F 119.9
C4F C3F C2F 119.9(4)
C4F C3F H3F 120.0
C2F C3F H3F 120.2
C3F C4F C5F 120.8(4)
C3F C4F H4F 119.6
C5F C4F H4F 119.5
C4F C5F C6F 119.8(4)
C4F C5F H5F 120.0
C6F C5F H5F 120.1
C1F C6F C5F 119.8(4)
C1F C6F H6F 120.2
C5F C6F H6F 120.1
O1B C1B C6B 118.0(3)
O1B C1B C2B 125.4(3)
C6B C1B C2B 116.6(3)
C1B O1B Co 126.90(17)
C3B C2B C1B 118.9(3)
C3B C2B C7B 119.4(3)
C1B C2B C7B 121.7(2)
C4B C3B C2B 122.7(3)
C4B C3B H3B 118.6
C2B C3B H3B 118.7
C3B C4B C5B 118.4(3)
C3B C4B H4B 120.7
C5B C4B H4B 120.8
C6B C5B C4B 121.3(3)
C6B C5B H5B 119.4
C4B C5B H5B 119.3
C5B C6B C1B 122.0(3)
C5B C6B H6B 119.0
C1B C6B H6B 119.0
O7B C7B C2B 124.7(2)
O7B C7B C1G 114.5(2)
C2B C7B C1G 120.8(2)
C7B O7B Co 128.37(18)
C6G C1G C2G 118.8(3)
C6G C1G C7B 118.5(3)
C2G C1G C7B 122.5(3)
C1G C2G C3G 119.5(3)
C1G C2G H2G 120.3
C3G C2G H2G 120.2
C4G C3G C2G 121.2(3)
C4G C3G H3G 119.3
C2G C3G H3G 119.4
C3G C4G C5G 119.5(3)
C3G C4G H4G 120.4
C5G C4G H4G 120.1
C4G C5G C6G 120.1(4)
C4G C5G H5G 120.1
C6G C5G H5G 119.8
C1G C6G C5G 120.8(3)
C1G C6G H6G 119.7
C5G C6G H6G 119.5
C2P N1P C5AP 118.2(2)
C2P N1P Co 125.9(2)
C5AP N1P Co 115.77(18)
N1P C2P C3P 123.1(3)
N1P C2P H2P 118.4
C3P C2P H2P 118.5
C4P C3P C2P 118.5(3)
C4P C3P H3P 120.8
C2P C3P H3P 120.8
C3P C4P C5P 119.5(3)
C3P C4P H4P 120.3
C5P C4P H4P 120.2
C4P C5P C5AP 119.1(3)
C4P C5P H5P 120.4
C5AP C5P H5P 120.4
N1P C5AP C5P 121.6(3)
N1P C5AP C6AP 115.0(2)
C5P C5AP C6AP 123.3(3)
N10P C6AP C6P 121.7(3)
N10P C6AP C5AP 115.5(2)
C6P C6AP C5AP 122.9(2)
C7P C6P C6AP 118.7(3)
C7P C6P H6P 120.6
C6AP C6P H6P 120.7
C8P C7P C6P 120.0(3)
C8P C7P H7P 120.0
C6P C7P H7P 120.0
C7P C8P C9P 118.4(3)
C7P C8P H8P 120.8
C9P C8P H8P 120.7
N10P C9P C8P 122.6(3)
N10P C9P H9P 118.5
C8P C9P H9P 118.8
C9P N10P C6AP 118.5(2)
C9P N10P Co 125.31(19)
C6AP N10P Co 116.12(18)
O1C C1C C6C 123.8(3)
O1C C1C C2C 117.2(3)
C6C C1C C2C 119.0(3)
C1C O1C H1C 114(2)
C3C C2C C1C 119.6(3)
C3C C2C C7C 118.2(3)
C1C C2C C7C 122.2(3)
C4C C3C C2C 121.1(4)
C4C C3C H3C 119.5
C2C C3C H3C 119.4
C5C C4C C3C 119.0(4)
C5C C4C H4C 120.5
C3C C4C H4C 120.5
C4C C5C C6C 121.2(3)
C4C C5C H5C 119.5
C6C C5C H5C 119.3
C5C C6C C1C 120.0(3)
C5C C6C H6C 119.9
C1C C6C H6C 120.1
O7C C7C C1H 121.0(3)
O7C C7C C2C 120.0(3)
C1H C7C C2C 118.8(3)
C6H C1H C2H 118.3(3)
C6H C1H C7C 120.9(3)
C2H C1H C7C 120.6(3)
C3H C2H C1H 120.6(4)
C3H C2H H2H 119.5
C1H C2H H2H 119.8
C4H C3H C2H 119.9(4)
C4H C3H H3H 120.0
C2H C3H H3H 120.0
C3H C4H C5H 120.6(5)
C3H C4H H4H 119.7
C5H C4H H4H 119.7
C4H C5H C6H 119.8(5)
C4H C5H H5H 120.1
C6H C5H H5H 120.2
C1H C6H C5H 120.7(4)
C1H C6H H6H 119.7
C5H C6H H6H 119.6

loop_
_geom_bond_atom_site_label_1
_geom_bond_atom_site_label_2
_geom_bond_distance
Co O1B 2.009(2)
Co O1A 2.0407(19)
Co O7B 2.077(2)
Co N10P 2.105(2)
Co N1P 2.120(2)
Co O7A 2.1229(19)
C1A O1A 1.304(3)
C1A C6A 1.415(4)
C1A C2A 1.438(4)
C2A C3A 1.411(4)
C2A C7A 1.460(4)
C3A C4A 1.365(4)
C3A H3A 0.9300
C4A C5A 1.393(4)
C4A H4A 0.9300
C5A C6A 1.364(4)
C5A H5A 0.9300
C6A H6A 0.9300
C7A O7A 1.240(3)
C7A C1F 1.506(4)
C1F C2F 1.377(4)
C1F C6F 1.384(4)
C2F C3F 1.392(5)
C2F H2F 0.9300
C3F C4F 1.360(6)
C3F H3F 0.9300
C4F C5F 1.366(6)
C4F H4F 0.9300
C5F C6F 1.396(5)
C5F H5F 0.9300
C6F H6F 0.9300
C1B O1B 1.297(3)
C1B C6B 1.423(4)
C1B C2B 1.428(4)
C2B C3B 1.408(4)
C2B C7B 1.454(4)
C3B C4B 1.367(4)
C3B H3B 0.9300
C4B C5B 1.387(5)
C4B H4B 0.9300
C5B C6B 1.363(5)
C5B H5B 0.9300
C6B H6B 0.9300
C7B O7B 1.248(3)
C7B C1G 1.503(4)
C1G C6G 1.375(4)
C1G C2G 1.390(4)
C2G C3G 1.393(5)
C2G H2G 0.9300
C3G C4G 1.352(5)
C3G H3G 0.9300
C4G C5G 1.378(5)
C4G H4G 0.9300
C5G C6G 1.384(4)
C5G H5G 0.9300
C6G H6G 0.9300
N1P C2P 1.338(4)
N1P C5AP 1.352(3)
C2P C3P 1.378(5)
C2P H2P 0.9300
C3P C4P 1.377(5)
C3P H3P 0.9300
C4P C5P 1.378(4)
C4P H4P 0.9300
C5P C5AP 1.386(4)
C5P H5P 0.9300
C5AP C6AP 1.482(4)
C6AP N10P 1.349(3)
C6AP C6P 1.392(4)
C6P C7P 1.378(4)
C6P H6P 0.9300
C7P C8P 1.373(5)
C7P H7P 0.9300
C8P C9P 1.384(4)
C8P H8P 0.9300
C9P N10P 1.342(4)
C9P H9P 0.9300
C1C O1C 1.353(4)
C1C C6C 1.394(4)
C1C C2C 1.394(4)
O1C H1C 0.855(10)
C2C C3C 1.382(4)
C2C C7C 1.495(4)
C3C C4C 1.376(5)
C3C H3C 0.9300
C4C C5C 1.374(5)
C4C H4C 0.9300
C5C C6C 1.375(5)
C5C H5C 0.9300
C6C H6C 0.9300
C7C O7C 1.216(4)
C7C C1H 1.481(5)
C1H C6H 1.374(5)
C1H C2H 1.393(4)
C2H C3H 1.380(6)
C2H H2H 0.9300
C3H C4H 1.357(7)
C3H H3H 0.9300
C4H C5H 1.371(6)
C4H H4H 0.9300
C5H C6H 1.384(5)
C5H H5H 0.9300
C6H H6H 0.9300

loop_
_geom_hbond_atom_site_label_D
_geom_hbond_atom_site_label_H
_geom_hbond_atom_site_label_A
_geom_hbond_distance_DH
_geom_hbond_distance_HA
_geom_hbond_distance_DA
_geom_hbond_angle_DHA
O1C H1C O1A 0.855(10) 1.804(11) 2.654(3) 172(3)
